data_7054453
loop_
_publ_author_name
'Liu, Xuelin'
'Zhang, Weiqiang'
'Zhang, Guofang'
'Gao, Ziwei'

_publ_section_title
;
 Low-migratory ionic ferrocene-based burning rate catalysts with high
 combustion catalytic efficiency
;
_journal_issue 1
_journal_name_full 'New J. Chem.'
_journal_page_first 155
_journal_paper_doi 10.1039/C4NJ01216J
_journal_volume 39
_journal_year 2015
_chemical_formula_sum 'C21 H19 Fe N5 O7'
_chemical_formula_weight 509.26
_chemical_name_systematic
; 
 ? 
;
_space_group_IT_number 33
_symmetry_cell_setting orthorhombic
_symmetry_space_group_name_Hall 'P 2c -2n'
_symmetry_space_group_name_H-M 'P n a 21'
_atom_sites_solution_hydrogens geom
_atom_sites_solution_primary direct
_atom_sites_solution_secondary difmap
_audit_creation_method SHELXL-97
_cell_angle_alpha 90.00
_cell_angle_beta 90.00
_cell_angle_gamma 90.00
_cell_formula_units_Z 4
_cell_length_a 43.0383(15)
_cell_length_b 5.8461(3)
_cell_length_c 8.4347(5)
_cell_measurement_temperature 296(2)
_cell_volume 2122.22(18)
_computing_structure_refinement 'SHELXL-97 (Sheldrick, 1997)'
_computing_structure_solution 'SHELXS-97 (Sheldrick, 1990)'
_diffrn_ambient_temperature 296(2)
_diffrn_measured_fraction_theta_full 0.996
_diffrn_measured_fraction_theta_max 0.996
_diffrn_radiation_monochromator graphite
_diffrn_radiation_source 'fine-focus sealed tube'
_diffrn_radiation_type MoK\a
_diffrn_radiation_wavelength 0.71073
_diffrn_reflns_av_R_equivalents 0.0498
_diffrn_reflns_av_sigmaI/netI 0.0518
_diffrn_reflns_limit_h_max 53
_diffrn_reflns_limit_h_min -53
_diffrn_reflns_limit_k_max 6
_diffrn_reflns_limit_k_min -7
_diffrn_reflns_limit_l_max 10
_diffrn_reflns_limit_l_min -10
_diffrn_reflns_number 11642
_diffrn_reflns_theta_full 26.00
_diffrn_reflns_theta_max 26.00
_diffrn_reflns_theta_min 3.52
_exptl_absorpt_coefficient_mu 0.767
_exptl_absorpt_correction_T_max 0.9273
_exptl_absorpt_correction_T_min 0.9002
_exptl_absorpt_correction_type multi-scan
_exptl_absorpt_process_details sadabs
_exptl_crystal_density_diffrn 1.594
_exptl_crystal_density_method 'not measured'
_exptl_crystal_F_000 1048
_exptl_crystal_size_max 0.14
_exptl_crystal_size_mid 0.12
_exptl_crystal_size_min 0.10
_refine_diff_density_max 0.732
_refine_diff_density_min -1.440
_refine_diff_density_rms 0.083
_refine_ls_abs_structure_details 'Flack H D (1983), Acta Cryst. A39, 876-881'
_refine_ls_abs_structure_Flack -0.01(4)
_refine_ls_extinction_method none
_refine_ls_goodness_of_fit_ref 1.091
_refine_ls_hydrogen_treatment constr
_refine_ls_matrix_type full
_refine_ls_number_parameters 307
_refine_ls_number_reflns 3909
_refine_ls_number_restraints 2
_refine_ls_restrained_S_all 1.096
_refine_ls_R_factor_all 0.0822
_refine_ls_R_factor_gt 0.0724
_refine_ls_shift/su_max 0.000
_refine_ls_shift/su_mean 0.000
_refine_ls_structure_factor_coef Fsqd
_refine_ls_weighting_details 'calc w=1/[\s^2^(Fo^2^)+(0.0558P)^2^+6.2330P] where P=(Fo^2^+2Fc^2^)/3'
_refine_ls_weighting_scheme calc
_refine_ls_wR_factor_gt 0.1647
_refine_ls_wR_factor_ref 0.1716
_reflns_number_gt 3416
_reflns_number_total 3909
_reflns_threshold_expression >2sigma(I)
_cod_data_source_file c4nj01216j2.cif
_cod_data_source_block 1
_cod_depositor_comments 'Adding full bibliography for 7054449--7054458.cif.'
_cod_original_sg_symbol_H-M Pna21
_cod_database_code 7054453

loop_
_symmetry_equiv_pos_as_xyz
'x, y, z'
'-x, -y, z+1/2'
'-x+1/2, y+1/2, z+1/2'
'x+1/2, -y+1/2, z'

loop_
_atom_site_label
_atom_site_type_symbol
_atom_site_fract_x
_atom_site_fract_y
_atom_site_fract_z
_atom_site_U_iso_or_equiv
_atom_site_adp_type
_atom_site_occupancy
_atom_site_symmetry_multiplicity
_atom_site_calc_flag
_atom_site_refinement_flags
Fe1 Fe 0.202263(17) 0.95881(16) 0.37363(15) 0.0402(3) Uani 1 1 d .
C1 C 0.15712(13) 0.8686(10) 0.3463(7) 0.0338(14) Uani 1 1 d .
C2 C 0.1644(2) 1.0590(17) 0.2502(12) 0.071(3) Uani 1 1 d .
H2 H 0.1545 1.2098 0.2550 0.085 Uiso 1 1 calc R
C3 C 0.1878(3) 0.993(3) 0.1467(13) 0.125(7) Uani 1 1 d .
H3 H 0.1975 1.0917 0.0666 0.150 Uiso 1 1 calc R
C4 C 0.1949(3) 0.778(3) 0.1732(16) 0.121(7) Uani 1 1 d .
H4 H 0.2111 0.6938 0.1161 0.145 Uiso 1 1 calc R
C5 C 0.17723(17) 0.6876(14) 0.2946(12) 0.065(2) Uani 1 1 d .
H5 H 0.1779 0.5306 0.3352 0.078 Uiso 1 1 calc R
C6 C 0.2130(2) 0.9827(17) 0.6090(10) 0.067(3) Uani 1 1 d .
H6 H 0.1997 0.9337 0.6967 0.081 Uiso 1 1 calc R
C7 C 0.21356(17) 1.1995(14) 0.5431(9) 0.0499(18) Uani 1 1 d .
H7 H 0.2003 1.3274 0.5756 0.060 Uiso 1 1 calc R
C8 C 0.2355(2) 1.2068(15) 0.4209(10) 0.062(2) Uani 1 1 d .
H8 H 0.2406 1.3392 0.3545 0.075 Uiso 1 1 calc R
C9 C 0.24828(18) 0.9871(16) 0.4082(12) 0.071(3) Uani 1 1 d .
H9 H 0.2645 0.9399 0.3336 0.086 Uiso 1 1 calc R
C10 C 0.2345(2) 0.8452(16) 0.5298(12) 0.072(3) Uani 1 1 d .
H10 H 0.2396 0.6855 0.5537 0.086 Uiso 1 1 calc R
C11 C 0.13414(15) 0.8500(19) 0.4749(9) 0.064(3) Uani 1 1 d .
H11A H 0.1336 0.9926 0.5337 0.077 Uiso 1 1 calc R
H11B H 0.1404 0.7297 0.5473 0.077 Uiso 1 1 calc R
C12 C 0.09494(16) 0.6139(14) 0.3174(9) 0.0516(18) Uani 1 1 d .
H12 H 0.1085 0.5022 0.2803 0.062 Uiso 1 1 calc R
C13 C 0.06434(17) 0.6271(13) 0.2888(10) 0.0521(19) Uani 1 1 d .
H13 H 0.0524 0.5240 0.2309 0.063 Uiso 1 1 calc R
C14 C 0.07763(16) 0.9207(15) 0.4385(9) 0.0515(19) Uani 1 1 d .
H14 H 0.0766 1.0529 0.4997 0.062 Uiso 1 1 calc R
C15 C 0.02187(16) 0.9070(15) 0.3606(17) 0.077(3) Uani 1 1 d .
H15A H 0.0206 1.0473 0.4193 0.116 Uiso 1 1 calc R
H15B H 0.0085 0.7949 0.4083 0.116 Uiso 1 1 calc R
H15C H 0.0154 0.9335 0.2531 0.116 Uiso 1 1 calc R
C16 C 0.09273(17) 0.4639(13) 0.7473(8) 0.0454(16) Uani 1 1 d .
C17 C 0.06239(17) 0.5718(13) 0.7646(9) 0.0488(17) Uani 1 1 d .
C18 C 0.05796(15) 0.7667(12) 0.8513(10) 0.0491(18) Uani 1 1 d .
H18 H 0.0382 0.8312 0.8580 0.059 Uiso 1 1 calc R
C19 C 0.08231(17) 0.8670(12) 0.9281(8) 0.0437(16) Uani 1 1 d .
C20 C 0.11234(15) 0.7728(12) 0.9235(7) 0.0408(15) Uani 1 1 d .
H20 H 0.1286 0.8416 0.9782 0.049 Uiso 1 1 calc R
C21 C 0.11710(14) 0.5792(12) 0.8377(8) 0.0433(17) Uani 1 1 d .
N1 N 0.10247(12) 0.7985(11) 0.4127(6) 0.0463(15) Uani 1 1 d .
N2 N 0.05405(12) 0.8231(10) 0.3620(9) 0.0478(13) Uani 1 1 d .
N3 N 0.03549(18) 0.4731(14) 0.6903(9) 0.0653(19) Uani 1 1 d .
N4 N 0.07770(16) 1.0713(12) 1.0229(8) 0.0545(16) Uani 1 1 d .
N5 N 0.14814(15) 0.4767(11) 0.8320(8) 0.0512(17) Uani 1 1 d U
O1 O 0.09841(15) 0.2960(11) 0.6609(9) 0.0718(17) Uani 1 1 d .
O2 O 0.03708(15) 0.2902(15) 0.6280(10) 0.096(3) Uani 1 1 d .
O3 O 0.01120(15) 0.5789(13) 0.6942(12) 0.102(3) Uani 1 1 d .
O4 O 0.05087(13) 1.1531(11) 1.0253(8) 0.0697(17) Uani 1 1 d .
O5 O 0.09880(15) 1.1491(12) 1.0969(8) 0.0720(18) Uani 1 1 d .
O6 O 0.15113(19) 0.2803(15) 0.844(2) 0.145(4) Uani 1 1 d U
O7 O 0.16898(16) 0.5931(15) 0.8136(12) 0.115(3) Uani 1 1 d .

loop_
_atom_site_aniso_label
_atom_site_aniso_U_11
_atom_site_aniso_U_22
_atom_site_aniso_U_33
_atom_site_aniso_U_23
_atom_site_aniso_U_13
_atom_site_aniso_U_12
Fe1 0.0281(4) 0.0550(5) 0.0376(4) -0.0053(7) -0.0030(5) -0.0035(4)
C1 0.025(2) 0.042(3) 0.035(4) -0.007(3) 0.003(3) -0.003(2)
C2 0.051(5) 0.070(5) 0.093(7) 0.030(5) -0.037(5) -0.017(4)
C3 0.079(9) 0.251(19) 0.045(5) 0.033(9) -0.021(6) -0.107(12)
C4 0.042(5) 0.238(18) 0.083(9) -0.111(12) 0.020(6) -0.028(9)
C5 0.038(4) 0.057(5) 0.100(7) -0.034(5) -0.017(4) 0.004(4)
C6 0.073(6) 0.089(7) 0.039(4) -0.008(4) -0.011(4) -0.039(5)
C7 0.038(4) 0.059(5) 0.053(4) -0.012(4) -0.013(3) 0.000(3)
C8 0.062(5) 0.067(5) 0.058(5) -0.004(4) -0.004(4) -0.020(4)
C9 0.034(3) 0.099(7) 0.081(8) -0.022(6) -0.009(4) 0.006(4)
C10 0.066(5) 0.063(5) 0.086(7) 0.000(5) -0.058(6) 0.012(5)
C11 0.019(3) 0.128(8) 0.047(4) -0.004(5) 0.000(3) -0.014(4)
C12 0.035(3) 0.063(5) 0.057(4) -0.001(4) 0.005(3) -0.003(3)
C13 0.042(4) 0.052(4) 0.063(5) 0.000(4) 0.003(4) -0.017(3)
C14 0.035(3) 0.074(5) 0.045(4) -0.006(4) 0.003(3) -0.011(4)
C15 0.041(4) 0.092(6) 0.100(7) 0.001(8) -0.012(6) -0.005(4)
C16 0.045(4) 0.048(4) 0.044(4) 0.007(3) 0.002(3) -0.002(3)
C17 0.050(4) 0.053(4) 0.043(4) 0.012(3) 0.001(3) -0.009(4)
C18 0.037(3) 0.052(4) 0.058(5) 0.018(4) 0.005(4) 0.004(3)
C19 0.049(4) 0.044(4) 0.038(3) 0.003(3) 0.007(3) 0.003(3)
C20 0.036(3) 0.052(4) 0.035(3) 0.006(3) -0.003(3) -0.007(3)
C21 0.034(3) 0.047(4) 0.049(5) 0.005(3) 0.004(3) 0.004(3)
N1 0.029(3) 0.077(4) 0.033(3) 0.003(3) -0.001(2) -0.006(3)
N2 0.034(2) 0.060(3) 0.050(3) 0.005(4) -0.013(3) -0.008(2)
N3 0.061(4) 0.068(5) 0.067(4) 0.004(4) 0.000(4) -0.017(4)
N4 0.058(4) 0.058(4) 0.048(4) 0.006(3) 0.005(3) 0.007(3)
N5 0.047(3) 0.044(3) 0.063(5) 0.013(3) -0.002(3) -0.004(3)
O1 0.066(4) 0.060(4) 0.089(4) -0.020(4) -0.005(3) 0.003(3)
O2 0.040(3) 0.130(7) 0.118(6) -0.061(6) 0.008(4) -0.019(4)
O3 0.050(4) 0.086(5) 0.170(8) -0.002(5) -0.037(5) 0.002(4)
O4 0.048(3) 0.075(4) 0.086(4) -0.012(3) 0.009(3) 0.019(3)
O5 0.073(4) 0.070(4) 0.072(4) -0.020(3) -0.018(4) 0.004(4)
O6 0.083(5) 0.107(5) 0.243(14) 0.007(9) 0.019(8) 0.024(5)
O7 0.056(4) 0.124(6) 0.164(10) 0.014(6) 0.023(5) 0.018(4)

loop_
_atom_type_symbol
_atom_type_description
_atom_type_scat_dispersion_real
_atom_type_scat_dispersion_imag
_atom_type_scat_source
C C 0.0033 0.0016 'International Tables Vol C Tables 4.2.6.8 and 6.1.1.4'
H H 0.0000 0.0000 'International Tables Vol C Tables 4.2.6.8 and 6.1.1.4'
Fe Fe 0.3463 0.8444 'International Tables Vol C Tables 4.2.6.8 and 6.1.1.4'
N N 0.0061 0.0033 'International Tables Vol C Tables 4.2.6.8 and 6.1.1.4'
O O 0.0106 0.0060 'International Tables Vol C Tables 4.2.6.8 and 6.1.1.4'

loop_
_geom_angle_atom_site_label_1
_geom_angle_atom_site_label_2
_geom_angle_atom_site_label_3
_geom_angle
C9 Fe1 C4 108.7(4)
C9 Fe1 C2 147.8(4)
C4 Fe1 C2 66.0(6)
C9 Fe1 C3 115.6(5)
C4 Fe1 C3 37.9(6)
C2 Fe1 C3 40.2(5)
C9 Fe1 C10 42.0(4)
C4 Fe1 C10 118.8(6)
C2 Fe1 C10 169.3(5)
C3 Fe1 C10 149.2(6)
C9 Fe1 C1 169.5(3)
C4 Fe1 C1 67.5(3)
C2 Fe1 C1 40.8(3)
C3 Fe1 C1 67.9(4)
C10 Fe1 C1 130.2(4)
C9 Fe1 C5 129.5(3)
C4 Fe1 C5 39.9(5)
C2 Fe1 C5 68.2(4)
C3 Fe1 C5 66.7(5)
C10 Fe1 C5 108.7(4)
C1 Fe1 C5 41.4(3)
C9 Fe1 C6 68.3(4)
C4 Fe1 C6 152.3(7)
C2 Fe1 C6 131.6(5)
C3 Fe1 C6 169.2(7)
C10 Fe1 C6 40.1(4)
C1 Fe1 C6 110.2(3)
C5 Fe1 C6 119.5(4)
C9 Fe1 C7 67.1(3)
C4 Fe1 C7 166.9(6)
C2 Fe1 C7 110.4(4)
C3 Fe1 C7 131.3(6)
C10 Fe1 C7 67.1(4)
C1 Fe1 C7 118.8(3)
C5 Fe1 C7 152.3(4)
C6 Fe1 C7 39.4(3)
C9 Fe1 C8 40.1(4)
C4 Fe1 C8 129.4(5)
C2 Fe1 C8 117.0(4)
C3 Fe1 C8 108.9(4)
C10 Fe1 C8 68.4(4)
C1 Fe1 C8 149.9(3)
C5 Fe1 C8 167.1(3)
C6 Fe1 C8 67.0(3)
C7 Fe1 C8 39.5(3)
C2 C1 C5 105.9(7)
C2 C1 C11 129.0(8)
C5 C1 C11 125.1(7)
C2 C1 Fe1 69.4(4)
C5 C1 Fe1 69.4(4)
C11 C1 Fe1 125.4(4)
C3 C2 C1 107.7(10)
C3 C2 Fe1 69.9(6)
C1 C2 Fe1 69.8(4)
C3 C2 H2 126.2
C1 C2 H2 126.2
Fe1 C2 H2 126.2
C4 C3 C2 109.0(10)
C4 C3 Fe1 70.9(8)
C2 C3 Fe1 69.9(6)
C4 C3 H3 125.5
C2 C3 H3 125.5
Fe1 C3 H3 125.5
C3 C4 C5 111.5(10)
C3 C4 Fe1 71.2(7)
C5 C4 Fe1 70.5(5)
C3 C4 H4 124.2
C5 C4 H4 124.2
Fe1 C4 H4 124.2
C4 C5 C1 105.9(10)
C4 C5 Fe1 69.6(6)
C1 C5 Fe1 69.2(4)
C4 C5 H5 127.0
C1 C5 H5 127.0
Fe1 C5 H5 127.0
C7 C6 C10 109.0(8)
C7 C6 Fe1 71.1(5)
C10 C6 Fe1 69.2(5)
C7 C6 H6 125.5
C10 C6 H6 125.5
Fe1 C6 H6 125.5
C6 C7 C8 109.5(8)
C6 C7 Fe1 69.5(4)
C8 C7 Fe1 70.7(4)
C6 C7 H7 125.2
C8 C7 H7 125.2
Fe1 C7 H7 125.2
C7 C8 C9 107.1(8)
C7 C8 Fe1 69.8(4)
C9 C8 Fe1 67.4(4)
C7 C8 H8 126.5
C9 C8 H8 126.5
Fe1 C8 H8 126.5
C8 C9 C10 108.1(8)
C8 C9 Fe1 72.6(5)
C10 C9 Fe1 69.5(4)
C8 C9 H9 125.9
C10 C9 H9 125.9
Fe1 C9 H9 125.9
C6 C10 C9 106.3(8)
C6 C10 Fe1 70.7(5)
C9 C10 Fe1 68.4(4)
C6 C10 H10 126.8
C9 C10 H10 126.8
Fe1 C10 H10 126.8
C1 C11 N1 111.7(6)
C1 C11 H11A 109.3
N1 C11 H11A 109.3
C1 C11 H11B 109.3
N1 C11 H11B 109.3
H11A C11 H11B 107.9
C13 C12 N1 106.8(7)
C13 C12 H12 126.6
N1 C12 H12 126.6
C12 C13 N2 106.5(7)
C12 C13 H13 126.8
N2 C13 H13 126.8
N1 C14 N2 108.0(7)
N1 C14 H14 126.0
N2 C14 H14 126.0
N2 C15 H15A 109.5
N2 C15 H15B 109.5
H15A C15 H15B 109.5
N2 C15 H15C 109.5
H15A C15 H15C 109.5
H15B C15 H15C 109.5
O1 C16 C17 125.1(7)
O1 C16 C21 121.8(7)
C17 C16 C21 113.0(6)
C18 C17 N3 117.1(7)
C18 C17 C16 122.6(7)
N3 C17 C16 120.3(7)
C19 C18 C17 120.3(7)
C19 C18 H18 119.8
C17 C18 H18 119.8
C18 C19 C20 121.7(7)
C18 C19 N4 120.7(7)
C20 C19 N4 117.6(7)
C21 C20 C19 118.6(6)
C21 C20 H20 120.7
C19 C20 H20 120.7
C20 C21 C16 123.6(6)
C20 C21 N5 119.7(6)
C16 C21 N5 116.6(6)
C14 N1 C12 109.4(6)
C14 N1 C11 125.5(7)
C12 N1 C11 125.1(6)
C14 N2 C13 109.3(6)
C14 N2 C15 125.4(7)
C13 N2 C15 125.3(7)
O2 N3 O3 121.2(8)
O2 N3 C17 120.4(8)
O3 N3 C17 118.5(8)
O5 N4 O4 123.3(7)
O5 N4 C19 119.9(7)
O4 N4 C19 116.8(7)
O7 N5 O6 121.1(8)
O7 N5 C21 118.6(7)
O6 N5 C21 120.2(7)

loop_
_geom_bond_atom_site_label_1
_geom_bond_atom_site_label_2
_geom_bond_distance
Fe1 C9 2.009(8)
Fe1 C4 2.019(10)
Fe1 C2 2.022(8)
Fe1 C3 2.023(11)
Fe1 C10 2.024(7)
Fe1 C1 2.026(5)
Fe1 C5 2.029(8)
Fe1 C6 2.043(8)
Fe1 C7 2.064(7)
Fe1 C8 2.077(8)
C1 C2 1.411(11)
C1 C5 1.435(9)
C1 C11 1.472(9)
C2 C3 1.389(18)
C2 H2 0.9800
C3 C4 1.31(2)
C3 H3 0.9800
C4 C5 1.381(18)
C4 H4 0.9800
C5 H5 0.9800
C6 C7 1.384(12)
C6 C10 1.394(13)
C6 H6 0.9800
C7 C8 1.399(11)
C7 H7 0.9800
C8 C9 1.400(12)
C8 H8 0.9800
C9 C10 1.447(14)
C9 H9 0.9800
C10 H10 0.9800
C11 N1 1.491(8)
C11 H11A 0.9700
C11 H11B 0.9700
C12 C13 1.341(10)
C12 N1 1.384(9)
C12 H12 0.9300
C13 N2 1.375(10)
C13 H13 0.9300
C14 N1 1.304(9)
C14 N2 1.331(9)
C14 H14 0.9300
C15 N2 1.469(8)
C15 H15A 0.9600
C15 H15B 0.9600
C15 H15C 0.9600
C16 O1 1.247(9)
C16 C17 1.458(10)
C16 C21 1.461(10)
C17 C18 1.367(11)
C17 N3 1.437(10)
C18 C19 1.365(11)
C18 H18 0.9300
C19 C20 1.406(9)
C19 N4 1.451(10)
C20 C21 1.359(10)
C20 H20 0.9300
C21 N5 1.465(8)
N3 O2 1.193(10)
N3 O3 1.215(10)
N4 O5 1.192(8)
N4 O4 1.250(8)
N5 O7 1.137(9)
N5 O6 1.159(10)
